data_7216034
loop_
_publ_author_name
'Bates, Gareth W.'
'Kostermans, Maarten'
'Dehaen, Wim'
'Gale, Philip A.'
'Light, Mark E.'

_publ_section_title
;
 Organic salt inclusion: the first crystal structures of anion complexes
 of N-confused calix[4]pyrrole
;
_journal_issue 6
_journal_name_full CrystEngComm
_journal_page_first 444
_journal_paper_doi 10.1039/b604128k
_journal_volume 8
_journal_year 2006
_chemical_formula_sum 'C37 H53 Cl3 N6'
_chemical_formula_weight 688.20
_chemical_name_systematic
;
?
;
_space_group_IT_number 14
_symmetry_cell_setting monoclinic
_symmetry_space_group_name_Hall '-P 2ybc'
_symmetry_space_group_name_H-M 'P 1 21/c 1'
_atom_sites_solution_hydrogens geom
_atom_sites_solution_primary direct
_atom_sites_solution_secondary difmap
_audit_creation_method SHELXL-97
_cell_angle_alpha 90.00
_cell_angle_beta 94.452(2)
_cell_angle_gamma 90.00
_cell_formula_units_Z 4
_cell_length_a 10.5860(11)
_cell_length_b 15.8800(17)
_cell_length_c 21.868(2)
_cell_measurement_reflns_used 4130
_cell_measurement_temperature 120(2)
_cell_measurement_theta_max 21.4
_cell_measurement_theta_min 2.18
_cell_volume 3665.0(6)
_computing_cell_refinement 'Bruker SAINT'
_computing_data_collection 'Bruker APEX2'
_computing_data_reduction 'Bruker SAINT'
_computing_molecular_graphics 'CAMERON (Watkin, et al., 1993)'
_computing_publication_material 'WINGX (Farrugia, 1998)'
_computing_structure_refinement 'SHELXL-97 (Sheldrick, 1997)'
_computing_structure_solution 'SHELXS-97 (Sheldrick, 1997)'
_diffrn_ambient_temperature 120(2)
_diffrn_measured_fraction_theta_full 0.996
_diffrn_measured_fraction_theta_max 0.996
_diffrn_measurement_device_type 'Bruker SMART APEX2 CCD diffractometer'
_diffrn_measurement_method 'fine-slice \w scans'
_diffrn_radiation_monochromator 'silicon 111'
_diffrn_radiation_source 'Daresbury SRS station 9.8'
_diffrn_radiation_type synchrotron
_diffrn_radiation_wavelength 0.6709
_diffrn_reflns_av_R_equivalents 0.0700
_diffrn_reflns_av_sigmaI/netI 0.0587
_diffrn_reflns_limit_h_max 12
_diffrn_reflns_limit_h_min -12
_diffrn_reflns_limit_k_max 18
_diffrn_reflns_limit_k_min -18
_diffrn_reflns_limit_l_max 26
_diffrn_reflns_limit_l_min -26
_diffrn_reflns_number 27170
_diffrn_reflns_theta_full 23.54
_diffrn_reflns_theta_max 23.54
_diffrn_reflns_theta_min 2.90
_diffrn_standards_decay_% 5
_diffrn_standards_number 0
_exptl_absorpt_coefficient_mu 0.285
_exptl_absorpt_correction_T_max 0.9972
_exptl_absorpt_correction_T_min 0.9585
_exptl_absorpt_correction_type multi-scan
_exptl_absorpt_process_details 'Bruker SADABS'
_exptl_crystal_colour Colourless
_exptl_crystal_density_diffrn 1.247
_exptl_crystal_density_method 'not measured'
_exptl_crystal_description Lath
_exptl_crystal_F_000 1472
_exptl_crystal_size_max 0.15
_exptl_crystal_size_mid 0.05
_exptl_crystal_size_min 0.01
_refine_diff_density_max 0.799
_refine_diff_density_min -0.754
_refine_diff_density_rms 0.076
_refine_ls_extinction_method none
_refine_ls_goodness_of_fit_ref 1.050
_refine_ls_hydrogen_treatment constr
_refine_ls_matrix_type full
_refine_ls_number_parameters 425
_refine_ls_number_reflns 6453
_refine_ls_number_restraints 0
_refine_ls_restrained_S_all 1.050
_refine_ls_R_factor_all 0.1131
_refine_ls_R_factor_gt 0.0813
_refine_ls_shift/su_max 0.032
_refine_ls_shift/su_mean 0.005
_refine_ls_structure_factor_coef Fsqd
_refine_ls_weighting_details 'calc w=1/[\s^2^(Fo^2^)+(0.0456P)^2^+14.3833P] where P=(Fo^2^+2Fc^2^)/3'
_refine_ls_weighting_scheme calc
_refine_ls_wR_factor_gt 0.1776
_refine_ls_wR_factor_ref 0.1925
_reflns_number_gt 4640
_reflns_number_total 6453
_reflns_threshold_expression >2sigma(I)
_cod_duplicate_entry 7203398
_cod_data_source_file b604128k.txt
_cod_data_source_block 2005sot1534
_cod_depositor_comments
;
The following automatic conversions were performed:

'_symmetry_cell_setting' value 'Monoclinic' changed to 'monoclinic'
according to
/usr/data/users/saulius/automatic-downloads/retrospective/RSC/lib/dictionaries/cif_core.dic
dictionary named 'cif_core.dic' version 2.4.2 from 2011-04-26.

Automatic conversion script
Id: cif_fix_values 2281 2013-09-26 08:29:07Z andrius 
;
_cod_original_sg_symbol_H-M 'P 21/c'
_cod_database_code 7216034

loop_
_symmetry_equiv_pos_as_xyz
'x, y, z'
'-x, y+1/2, -z+1/2'
'-x, -y, -z'
'x, -y-1/2, z-1/2'

loop_
_atom_site_label
_atom_site_type_symbol
_atom_site_fract_x
_atom_site_fract_y
_atom_site_fract_z
_atom_site_U_iso_or_equiv
_atom_site_adp_type
_atom_site_occupancy
_atom_site_symmetry_multiplicity
_atom_site_calc_flag
_atom_site_refinement_flags
C1 C 1.0018(4) 0.1115(3) 0.1712(2) 0.0281(10) Uani 1 1 d .
C2 C 1.0437(4) 0.1933(3) 0.1731(2) 0.0296(10) Uani 1 1 d .
H2 H 1.0569 0.2275 0.1385 0.035 Uiso 1 1 calc R
N1 N 1.0634(3) 0.2171(2) 0.23297(19) 0.0335(9) Uani 1 1 d .
H3 H 1.0896 0.2671 0.2457 0.040 Uiso 1 1 calc R
C4 C 1.0359(4) 0.1507(3) 0.2708(2) 0.0273(10) Uani 1 1 d .
C5 C 1.0327(4) 0.1570(3) 0.3399(2) 0.0305(10) Uani 1 1 d .
C6 C 1.0862(4) 0.0754(3) 0.3697(2) 0.0350(11) Uani 1 1 d .
H6A H 1.0346 0.0274 0.3545 0.052 Uiso 1 1 calc R
H6B H 1.0843 0.0793 0.4144 0.052 Uiso 1 1 calc R
H6C H 1.1738 0.0674 0.3593 0.052 Uiso 1 1 calc R
C7 C 1.1129(5) 0.2316(3) 0.3655(2) 0.0409(12) Uani 1 1 d .
H7A H 1.2018 0.2225 0.3576 0.061 Uiso 1 1 calc R
H7B H 1.1057 0.2362 0.4098 0.061 Uiso 1 1 calc R
H7C H 1.0824 0.2837 0.3453 0.061 Uiso 1 1 calc R
C8 C 0.8966(4) 0.1689(3) 0.3551(2) 0.0290(10) Uani 1 1 d .
C9 C 0.8344(4) 0.2376(3) 0.3762(2) 0.0319(10) Uani 1 1 d .
H9 H 0.8701 0.2917 0.3841 0.038 Uiso 1 1 calc R
C10 C 0.7077(4) 0.2137(3) 0.3840(2) 0.0305(10) Uani 1 1 d .
H10 H 0.6437 0.2491 0.3981 0.037 Uiso 1 1 calc R
C11 C 0.6934(4) 0.1310(3) 0.3678(2) 0.0280(10) Uani 1 1 d .
C12 C 0.5793(4) 0.0721(3) 0.3704(2) 0.0279(10) Uani 1 1 d .
C13 C 0.6222(5) -0.0101(3) 0.4033(2) 0.0361(11) Uani 1 1 d .
H13A H 0.5484 -0.0462 0.4076 0.054 Uiso 1 1 calc R
H13B H 0.6627 0.0032 0.4439 0.054 Uiso 1 1 calc R
H13C H 0.6827 -0.0395 0.3791 0.054 Uiso 1 1 calc R
C14 C 0.4825(5) 0.1154(3) 0.4082(2) 0.0355(11) Uani 1 1 d .
H14A H 0.4547 0.1682 0.3882 0.053 Uiso 1 1 calc R
H14B H 0.5214 0.1275 0.4494 0.053 Uiso 1 1 calc R
H14C H 0.4093 0.0783 0.4113 0.053 Uiso 1 1 calc R
C15 C 0.5167(4) 0.0527(3) 0.3072(2) 0.0246(9) Uani 1 1 d .
C16 C 0.3990(4) 0.0749(3) 0.2815(2) 0.0278(10) Uani 1 1 d .
H16 H 0.3386 0.1085 0.3003 0.033 Uiso 1 1 calc R
C17 C 0.3832(4) 0.0393(3) 0.2225(2) 0.0280(10) Uani 1 1 d .
H17 H 0.3101 0.0446 0.1947 0.034 Uiso 1 1 calc R
C18 C 0.4918(4) -0.0044(3) 0.21184(19) 0.0247(9) Uani 1 1 d .
C19 C 0.5282(4) -0.0510(3) 0.1554(2) 0.0261(10) Uani 1 1 d .
C20 C 0.4082(4) -0.0616(3) 0.1112(2) 0.0318(11) Uani 1 1 d .
H20A H 0.3760 -0.0060 0.0983 0.048 Uiso 1 1 calc R
H20B H 0.3433 -0.0918 0.1321 0.048 Uiso 1 1 calc R
H20C H 0.4293 -0.0937 0.0751 0.048 Uiso 1 1 calc R
C21 C 0.5785(4) -0.1399(3) 0.1725(2) 0.0276(10) Uani 1 1 d .
H21A H 0.6069 -0.1675 0.1359 0.041 Uiso 1 1 calc R
H21B H 0.5108 -0.1732 0.1887 0.041 Uiso 1 1 calc R
H21C H 0.6498 -0.1353 0.2037 0.041 Uiso 1 1 calc R
C22 C 0.6270(4) -0.0028(3) 0.1231(2) 0.0270(10) Uani 1 1 d .
C23 C 0.6159(5) 0.0431(3) 0.0698(2) 0.0373(12) Uani 1 1 d .
H23 H 0.5399 0.0522 0.0446 0.045 Uiso 1 1 calc R
C24 C 0.7365(5) 0.0745(3) 0.0590(2) 0.0377(12) Uani 1 1 d .
H24 H 0.7559 0.1079 0.0249 0.045 Uiso 1 1 calc R
C25 C 0.8204(4) 0.0487(3) 0.1055(2) 0.0289(10) Uani 1 1 d .
C26 C 0.9636(4) 0.0594(3) 0.1145(2) 0.0289(10) Uani 1 1 d .
C27 C 1.0103(5) 0.1019(3) 0.0572(2) 0.0396(12) Uani 1 1 d .
H27A H 0.9760 0.1592 0.0535 0.059 Uiso 1 1 calc R
H27B H 0.9815 0.0694 0.0206 0.059 Uiso 1 1 calc R
H27C H 1.1031 0.1043 0.0608 0.059 Uiso 1 1 calc R
C28 C 1.0239(4) -0.0288(3) 0.1214(2) 0.0340(11) Uani 1 1 d .
H28A H 1.1164 -0.0236 0.1247 0.051 Uiso 1 1 calc R
H28B H 0.9970 -0.0631 0.0854 0.051 Uiso 1 1 calc R
H28C H 0.9966 -0.0560 0.1584 0.051 Uiso 1 1 calc R
C29 C 0.8299(5) 0.3745(3) 0.2237(2) 0.0403(12) Uani 1 1 d .
H29A H 0.8879 0.3715 0.1910 0.060 Uiso 1 1 calc R
H29B H 0.8755 0.3596 0.2629 0.060 Uiso 1 1 calc R
H29C H 0.7965 0.4319 0.2261 0.060 Uiso 1 1 calc R
C30 C 0.7355(4) 0.2287(3) 0.2108(2) 0.0328(11) Uani 1 1 d .
H30 H 0.8104 0.1966 0.2198 0.039 Uiso 1 1 calc R
C31 C 0.6180(4) 0.1989(3) 0.1958(2) 0.0354(11) Uani 1 1 d .
H31 H 0.5948 0.1412 0.1921 0.042 Uiso 1 1 calc R
C32 C 0.6058(4) 0.3368(3) 0.1965(2) 0.0278(10) Uani 1 1 d .
H32 H 0.5737 0.3926 0.1937 0.033 Uiso 1 1 calc R
C33 C 0.3985(4) 0.2624(3) 0.1734(2) 0.0367(11) Uani 1 1 d .
H33A H 0.3642 0.3202 0.1685 0.044 Uiso 1 1 calc R
H33B H 0.3597 0.2358 0.2083 0.044 Uiso 1 1 calc R
C34 C 0.3629(5) 0.2124(4) 0.1153(3) 0.0492(14) Uani 1 1 d .
H34A H 0.4025 0.1560 0.1194 0.059 Uiso 1 1 calc R
H34B H 0.2699 0.2045 0.1112 0.059 Uiso 1 1 calc R
C35 C 0.4019(7) 0.2525(4) 0.0597(3) 0.0629(17) Uani 1 1 d .
H35A H 0.4956 0.2539 0.0610 0.075 Uiso 1 1 calc R
H35B H 0.3707 0.3112 0.0576 0.075 Uiso 1 1 calc R
C36 C 0.3473(6) 0.2025(4) 0.0003(2) 0.0542(15) Uani 1 1 d .
H36A H 0.3833 0.1456 0.0008 0.081 Uiso 1 1 calc R
H36B H 0.3702 0.2322 -0.0366 0.081 Uiso 1 1 calc R
H36C H 0.2549 0.1988 0.0000 0.081 Uiso 1 1 calc R
C46 C 0.8738(6) 0.1112(5) 0.5106(3) 0.0662(18) Uani 1 1 d .
H46A H 0.8664 0.0535 0.4936 0.079 Uiso 1 1 calc R
H46B H 0.8651 0.1512 0.4758 0.079 Uiso 1 1 calc R
C3 C 0.9988(4) 0.0852(3) 0.2328(2) 0.0258(9) Uani 1 1 d .
H1 H 0.9750 0.0308 0.2457 0.031 Uiso 1 1 calc R
N2 N 0.8094(3) 0.1043(2) 0.35030(17) 0.0292(9) Uani 1 1 d .
H2A H 0.8255 0.0531 0.3378 0.035 Uiso 1 1 calc R
N3 N 0.5723(3) 0.0044(2) 0.26446(16) 0.0250(8) Uani 1 1 d .
H3A H 0.6485 -0.0179 0.2698 0.030 Uiso 1 1 calc R
N4 N 0.7528(3) 0.0021(2) 0.14501(16) 0.0268(8) Uani 1 1 d .
H4 H 0.7852 -0.0212 0.1792 0.032 Uiso 1 1 calc R
N5 N 0.7250(3) 0.3156(2) 0.21045(17) 0.0272(8) Uani 1 1 d .
N6 N 0.5376(3) 0.2665(2) 0.18687(17) 0.0264(8) Uani 1 1 d .
Cl1 Cl 0.84138(10) -0.08911(7) 0.28623(5) 0.0317(3) Uani 1 1 d .
Cl2 Cl 1.02331(17) 0.12320(11) 0.54856(7) 0.0660(5) Uani 1 1 d .
Cl3 Cl 0.7502(2) 0.1282(2) 0.55760(9) 0.1186(10) Uani 1 1 d .

loop_
_atom_site_aniso_label
_atom_site_aniso_U_11
_atom_site_aniso_U_22
_atom_site_aniso_U_33
_atom_site_aniso_U_23
_atom_site_aniso_U_13
_atom_site_aniso_U_12
C1 0.018(2) 0.026(2) 0.040(3) 0.002(2) -0.0004(19) 0.0011(18)
C2 0.025(2) 0.028(2) 0.035(3) 0.002(2) 0.0050(19) -0.0006(19)
N1 0.031(2) 0.0208(19) 0.049(3) 0.0004(17) 0.0032(18) -0.0068(16)
C4 0.018(2) 0.023(2) 0.041(3) 0.0028(19) -0.0009(18) 0.0004(17)
C5 0.023(2) 0.029(2) 0.038(3) -0.005(2) -0.0056(19) -0.0022(19)
C6 0.022(2) 0.044(3) 0.037(3) 0.000(2) -0.004(2) 0.004(2)
C7 0.028(3) 0.040(3) 0.054(3) -0.013(2) -0.003(2) -0.006(2)
C8 0.026(2) 0.027(2) 0.034(3) -0.001(2) -0.0020(19) -0.0002(19)
C9 0.033(3) 0.025(2) 0.037(3) -0.002(2) -0.003(2) 0.000(2)
C10 0.027(2) 0.026(2) 0.037(3) -0.001(2) -0.001(2) 0.0055(19)
C11 0.023(2) 0.031(2) 0.030(2) -0.0054(19) -0.0019(18) 0.0015(19)
C12 0.028(2) 0.020(2) 0.035(2) -0.0023(19) -0.0004(19) 0.0019(18)
C13 0.040(3) 0.031(3) 0.037(3) 0.003(2) -0.003(2) -0.001(2)
C14 0.036(3) 0.033(3) 0.038(3) -0.004(2) 0.004(2) -0.002(2)
C15 0.022(2) 0.021(2) 0.031(2) -0.0004(18) 0.0043(18) -0.0011(17)
C16 0.025(2) 0.023(2) 0.036(3) -0.0002(19) 0.0012(19) 0.0011(18)
C17 0.018(2) 0.027(2) 0.038(3) 0.000(2) -0.0036(18) -0.0021(18)
C18 0.023(2) 0.020(2) 0.030(2) 0.0019(18) -0.0040(18) -0.0021(17)
C19 0.024(2) 0.024(2) 0.029(2) -0.0016(18) -0.0028(18) -0.0010(18)
C20 0.024(2) 0.030(2) 0.040(3) -0.002(2) -0.007(2) -0.0044(19)
C21 0.030(2) 0.023(2) 0.029(2) -0.0015(19) -0.0018(19) -0.0007(19)
C22 0.026(2) 0.022(2) 0.031(2) 0.0003(19) -0.0058(18) 0.0000(18)
C23 0.030(3) 0.040(3) 0.040(3) 0.010(2) -0.007(2) -0.004(2)
C24 0.041(3) 0.036(3) 0.036(3) 0.011(2) -0.003(2) -0.008(2)
C25 0.028(2) 0.025(2) 0.034(3) -0.0004(19) -0.0005(19) -0.0011(19)
C26 0.028(2) 0.025(2) 0.034(3) 0.0010(19) 0.0043(19) -0.0024(19)
C27 0.041(3) 0.041(3) 0.037(3) -0.002(2) 0.007(2) -0.008(2)
C28 0.028(2) 0.035(3) 0.039(3) -0.004(2) -0.001(2) 0.003(2)
C29 0.031(3) 0.033(3) 0.056(3) -0.004(2) -0.005(2) -0.007(2)
C30 0.030(3) 0.024(2) 0.045(3) 0.002(2) 0.000(2) 0.006(2)
C31 0.030(3) 0.025(2) 0.051(3) -0.001(2) -0.001(2) 0.002(2)
C32 0.029(2) 0.023(2) 0.031(2) -0.0014(19) -0.0005(19) 0.0039(19)
C33 0.021(2) 0.042(3) 0.047(3) -0.008(2) -0.003(2) 0.001(2)
C34 0.029(3) 0.060(4) 0.058(4) 0.002(3) 0.000(2) -0.003(3)
C35 0.075(5) 0.052(4) 0.060(4) 0.010(3) -0.006(3) -0.015(3)
C36 0.062(4) 0.068(4) 0.032(3) 0.001(3) -0.001(3) 0.000(3)
C46 0.069(4) 0.086(5) 0.042(3) -0.001(3) -0.004(3) 0.005(4)
C3 0.020(2) 0.020(2) 0.037(3) 0.0014(19) -0.0014(18) 0.0000(18)
N2 0.0224(19) 0.024(2) 0.040(2) -0.0064(16) -0.0020(16) 0.0019(15)
N3 0.0187(18) 0.0251(19) 0.031(2) -0.0033(16) -0.0011(15) 0.0003(15)
N4 0.026(2) 0.0248(19) 0.029(2) 0.0040(16) -0.0017(15) 0.0003(15)
N5 0.0233(19) 0.0241(19) 0.034(2) -0.0027(16) -0.0012(16) -0.0008(15)
N6 0.0215(19) 0.0245(19) 0.033(2) -0.0020(16) 0.0013(15) 0.0020(15)
Cl1 0.0230(5) 0.0250(5) 0.0460(7) 0.0049(5) -0.0040(5) 0.0008(4)
Cl2 0.0730(11) 0.0654(10) 0.0558(9) -0.0103(8) -0.0182(8) 0.0027(8)
Cl3 0.0906(15) 0.217(3) 0.0480(10) -0.0092(14) 0.0062(10) 0.0673(18)

loop_
_atom_type_symbol
_atom_type_description
_atom_type_scat_dispersion_real
_atom_type_scat_dispersion_imag
_atom_type_scat_source
C C 0.0033 0.0016 'International Tables Vol C Tables 4.2.6.8 and 6.1.1.4'
H H 0.0000 0.0000 'International Tables Vol C Tables 4.2.6.8 and 6.1.1.4'
N N 0.0061 0.0033 'International Tables Vol C Tables 4.2.6.8 and 6.1.1.4'
Cl Cl 0.1484 0.1585 'International Tables Vol C Tables 4.2.6.8 and 6.1.1.4'

loop_
_geom_angle_atom_site_label_1
_geom_angle_atom_site_label_2
_geom_angle_atom_site_label_3
_geom_angle
C2 C1 C3 106.5(4)
C2 C1 C26 127.2(4)
C3 C1 C26 126.3(4)
N1 C2 C1 108.4(4)
C2 N1 C4 109.8(4)
C3 C4 N1 106.2(4)
C3 C4 C5 128.8(4)
N1 C4 C5 124.5(4)
C8 C5 C4 108.7(3)
C8 C5 C6 109.7(4)
C4 C5 C6 109.3(4)
C8 C5 C7 109.4(4)
C4 C5 C7 111.0(4)
C6 C5 C7 108.7(4)
C9 C8 N2 106.3(4)
C9 C8 C5 131.5(4)
N2 C8 C5 122.2(4)
C8 C9 C10 108.2(4)
C11 C10 C9 108.2(4)
C10 C11 N2 106.4(4)
C10 C11 C12 130.5(4)
N2 C11 C12 123.0(4)
C15 C12 C14 108.6(4)
C15 C12 C11 112.4(4)
C14 C12 C11 108.0(4)
C15 C12 C13 110.2(4)
C14 C12 C13 108.3(4)
C11 C12 C13 109.2(4)
C16 C15 N3 106.7(4)
C16 C15 C12 129.8(4)
N3 C15 C12 123.5(4)
C15 C16 C17 108.1(4)
C18 C17 C16 108.5(4)
C17 C18 N3 106.0(4)
C17 C18 C19 130.7(4)
N3 C18 C19 123.2(4)
C22 C19 C18 111.2(3)
C22 C19 C21 109.7(4)
C18 C19 C21 110.7(4)
C22 C19 C20 109.1(4)
C18 C19 C20 108.3(4)
C21 C19 C20 107.7(3)
C23 C22 N4 106.4(4)
C23 C22 C19 130.4(4)
N4 C22 C19 123.3(4)
C22 C23 C24 108.2(4)
C25 C24 C23 108.4(4)
C24 C25 N4 106.8(4)
C24 C25 C26 130.5(4)
N4 C25 C26 122.5(4)
C1 C26 C25 111.5(4)
C1 C26 C27 110.1(4)
C25 C26 C27 108.8(4)
C1 C26 C28 109.5(4)
C25 C26 C28 108.2(4)
C27 C26 C28 108.8(4)
C31 C30 N5 106.1(4)
C30 C31 N6 108.0(4)
N5 C32 N6 108.6(4)
N6 C33 C34 111.6(4)
C35 C34 C33 113.6(5)
C34 C35 C36 110.8(5)
Cl2 C46 Cl3 113.5(3)
C4 C3 C1 109.1(4)
C11 N2 C8 110.8(4)
C15 N3 C18 110.6(3)
C25 N4 C22 110.2(4)
C32 N5 C30 109.3(4)
C32 N5 C29 125.5(4)
C30 N5 C29 125.2(4)
C32 N6 C31 108.0(4)
C32 N6 C33 125.8(4)
C31 N6 C33 126.1(4)

loop_
_geom_bond_atom_site_label_1
_geom_bond_atom_site_label_2
_geom_bond_distance
C1 C2 1.372(6)
C1 C3 1.412(6)
C1 C26 1.519(6)
C2 N1 1.363(6)
N1 C4 1.384(6)
C4 C3 1.369(6)
C4 C5 1.519(6)
C5 C8 1.516(6)
C5 C6 1.539(6)
C5 C7 1.538(6)
C8 C9 1.371(6)
C8 N2 1.379(6)
C9 C10 1.417(6)
C10 C11 1.366(6)
C11 N2 1.382(6)
C11 C12 1.531(6)
C12 C15 1.517(6)
C12 C14 1.530(6)
C12 C13 1.542(6)
C15 C16 1.372(6)
C15 N3 1.377(5)
C16 C17 1.407(6)
C17 C18 1.379(6)
C18 N3 1.384(5)
C18 C19 1.514(6)
C19 C22 1.515(6)
C19 C21 1.544(6)
C19 C20 1.544(6)
C22 C23 1.372(6)
C22 N4 1.382(5)
C23 C24 1.407(7)
C24 C25 1.360(6)
C25 N4 1.380(6)
C25 C26 1.523(6)
C26 C27 1.540(6)
C26 C28 1.542(6)
C29 N5 1.464(6)
C30 C31 1.347(6)
C30 N5 1.384(6)
C31 N6 1.375(6)
C32 N5 1.319(5)
C32 N6 1.336(6)
C33 N6 1.481(5)
C33 C34 1.519(7)
C34 C35 1.460(8)
C35 C36 1.593(8)
C46 Cl2 1.739(6)
C46 Cl3 1.746(7)

loop_
_geom_hbond_atom_site_label_D
_geom_hbond_atom_site_label_H
_geom_hbond_atom_site_label_A
_geom_hbond_distance_DH
_geom_hbond_distance_HA
_geom_hbond_distance_DA
_geom_hbond_angle_DHA
N2 H2A Cl1 0.88 2.53 3.404(4) 169.6
N3 H3A Cl1 0.88 2.34 3.214(4) 174.5
N4 H4 Cl1 0.88 2.60 3.473(4) 170.2
